data_2231227
loop_
_publ_author_name
'Tafeenko, Viktor A.'
'Aslanov, Leonid A.'
'Proskurnina, Marina V.'
'Sosonyuk, Sergei E.'
'Khlevin, Dmitrii A.'

_publ_section_title
;
 (1<i>R</i>,2<i>R</i>,3<i>R</i>,4<i>S</i>,5<i>S</i>)-3-Methyl-8-oxabicyclo[3.2.1]oct-6-ene-2,4-diyl
 diacetate
;
_journal_coeditor_code MW2015
_journal_issue 8
_journal_name_full 'Acta Crystallographica Section E'
_journal_page_first o2127
_journal_page_last o2128
_journal_paper_doi 10.1107/S1600536811027292
_journal_volume 67
_journal_year 2011
_chemical_formula_iupac 'C12 H16 O5'
_chemical_formula_moiety 'C12 H16 O5'
_chemical_formula_sum 'C12 H16 O5'
_chemical_formula_weight 240.25
_chemical_melting_point 428
_chemical_name_systematic
;
(1<i>R</i>,2<i>R</i>,3<i>R</i>,4<i>S</i>,5<i>S</i>)-3-Methyl-8-
oxabicyclo[3.2.1]oct-6-ene-2,4-diyl diacetate
;
_space_group_IT_number 62
_symmetry_cell_setting orthorhombic
_symmetry_space_group_name_Hall '-P 2ac 2n'
_symmetry_space_group_name_H-M 'P n m a'
_atom_sites_solution_hydrogens geom
_atom_sites_solution_primary direct
_atom_sites_solution_secondary difmap
_audit_creation_method SHELXL-97
_cell_angle_alpha 90.00
_cell_angle_beta 90.00
_cell_angle_gamma 90.00
_cell_formula_units_Z 4
_cell_length_a 6.8680(12)
_cell_length_b 12.295(4)
_cell_length_c 14.120(3)
_cell_measurement_reflns_used 25
_cell_measurement_temperature 296(2)
_cell_measurement_theta_max 14
_cell_measurement_theta_min 11
_cell_volume 1192.3(5)
_computing_cell_refinement 'CAD-4 Software (Enraf--Nonius, 1989)'
_computing_data_collection 'CAD-4 Software (Enraf--Nonius, 1989)'
_computing_data_reduction 'XCAD-4 (Harms & Wocadlo, 1995)'
_computing_molecular_graphics 'DIAMOND (Brandenburg, 2000)'
_computing_publication_material 'WinGX (Farrugia, 1999)'
_computing_structure_refinement 'SHELXL97 (Sheldrick, 2008)'
_computing_structure_solution 'SHELXS97 (Sheldrick, 2008)'
_diffrn_ambient_temperature 296(2)
_diffrn_measured_fraction_theta_full 1.000
_diffrn_measured_fraction_theta_max 1.000
_diffrn_measurement_device_type 'Enraf--Nonius CAD-4'
_diffrn_measurement_method 'non-profiled \w'
_diffrn_radiation_monochromator graphite
_diffrn_radiation_source 'fine-focus sealed tube'
_diffrn_radiation_type AgK\a
_diffrn_radiation_wavelength 0.56085
_diffrn_reflns_av_R_equivalents 0.0000
_diffrn_reflns_av_sigmaI/netI 0.0393
_diffrn_reflns_limit_h_max 0
_diffrn_reflns_limit_h_min -9
_diffrn_reflns_limit_k_max 0
_diffrn_reflns_limit_k_min -17
_diffrn_reflns_limit_l_max 0
_diffrn_reflns_limit_l_min -20
_diffrn_reflns_number 1974
_diffrn_reflns_theta_full 23.97
_diffrn_reflns_theta_max 23.97
_diffrn_reflns_theta_min 1.73
_diffrn_standards_decay_% 0
_diffrn_standards_interval_time 120
_diffrn_standards_number 2
_exptl_absorpt_coefficient_mu 0.064
_exptl_absorpt_correction_type none
_exptl_crystal_colour colorless
_exptl_crystal_density_diffrn 1.338
_exptl_crystal_density_method 'not measured'
_exptl_crystal_description prism
_exptl_crystal_F_000 512
_exptl_crystal_size_max .1
_exptl_crystal_size_mid .07
_exptl_crystal_size_min .05
_refine_diff_density_max 0.236
_refine_diff_density_min -0.165
_refine_ls_extinction_coef 0.031(4)
_refine_ls_extinction_expression Fc^*^=kFc[1+0.001xFc^2^\l^3^/sin(2\q)]^-1/4^
_refine_ls_extinction_method 'SHELXL97 (Sheldrick, 2008)'
_refine_ls_goodness_of_fit_ref 1.021
_refine_ls_hydrogen_treatment mixed
_refine_ls_matrix_type full
_refine_ls_number_parameters 91
_refine_ls_number_reflns 1974
_refine_ls_number_restraints 0
_refine_ls_restrained_S_all 1.021
_refine_ls_R_factor_all 0.1154
_refine_ls_R_factor_gt 0.0552
_refine_ls_shift/su_max 0.000
_refine_ls_shift/su_mean 0.000
_refine_ls_structure_factor_coef Fsqd
_refine_ls_weighting_details 'calc w=1/[\s^2^(Fo^2^)+(0.0492P)^2^+0.2946P] where P=(Fo^2^+2Fc^2^)/3'
_refine_ls_weighting_scheme calc
_refine_ls_wR_factor_gt 0.1133
_refine_ls_wR_factor_ref 0.1379
_reflns_number_gt 1085
_reflns_number_total 1974
_reflns_threshold_expression I>2s(I)
_cod_data_source_file mw2015.cif
_cod_data_source_block I
_cod_database_code 2231227
_cod_database_fobs_code 2231227

loop_
_symmetry_equiv_pos_as_xyz
'x, y, z'
'-x+1/2, -y, z+1/2'
'x+1/2, -y+1/2, -z+1/2'
'-x, y+1/2, -z'
'-x, -y, -z'
'x-1/2, y, -z-1/2'
'-x-1/2, y-1/2, z-1/2'
'x, -y-1/2, z'

loop_
_atom_site_type_symbol
_atom_site_label
_atom_site_fract_x
_atom_site_fract_y
_atom_site_fract_z
_atom_site_U_iso_or_equiv
_atom_site_adp_type
_atom_site_calc_flag
_atom_site_refinement_flags
_atom_site_occupancy
_atom_site_symmetry_multiplicity
O O1 0.74430(17) 0.55206(10) 0.09878(9) 0.0459(4) Uani d . 1 1
O O2 1.06414(18) 0.53353(12) 0.12399(11) 0.0604(4) Uani d . 1 1
O O8 0.6552(3) 0.7500 -0.08400(12) 0.0550(5) Uani d S 1 2
C C1 0.6076(3) 0.65913(15) -0.02489(13) 0.0479(5) Uani d . 1 1
H H1 0.5863 0.5928 -0.0619 0.057 Uiso calc R 1 1
C C2 0.7802(2) 0.64791(14) 0.04233(12) 0.0409(4) Uani d . 1 1
H H2 0.8972 0.6349 0.0042 0.049 Uiso calc R 1 1
C C3 0.8160(3) 0.7500 0.10391(17) 0.0382(6) Uani d S 1 2
H H3 0.9552 0.7500 0.1193 0.046 Uiso calc SR 1 2
C C6 0.4243(3) 0.69639(16) 0.02399(13) 0.0510(5) Uani d . 1 1
H H6 0.3285 0.6518 0.0496 0.061 Uiso calc R 1 1
C C8 0.7082(5) 0.7500 0.19833(19) 0.0494(7) Uani d S 1 2
C C9 0.9005(3) 0.50142(15) 0.13532(13) 0.0451(4) Uani d . 1 1
C C10 0.8443(3) 0.40349(17) 0.18986(17) 0.0647(6) Uani d . 1 1
H H10A 0.9539 0.3554 0.1947 0.097 Uiso calc R 1 1
H H10B 0.7395 0.3669 0.1581 0.097 Uiso calc R 1 1
H H10C 0.8029 0.4246 0.2521 0.097 Uiso calc R 1 1
H H8 0.749(3) 0.8125(16) 0.2358(16) 0.071(7) Uiso d . 1 1
H H81 0.575(5) 0.7500 0.194(3) 0.092(12) Uiso d S 1 2

loop_
_atom_site_aniso_label
_atom_site_aniso_U_11
_atom_site_aniso_U_22
_atom_site_aniso_U_33
_atom_site_aniso_U_12
_atom_site_aniso_U_13
_atom_site_aniso_U_23
O1 0.0411(6) 0.0396(7) 0.0569(8) -0.0008(6) 0.0002(6) 0.0067(6)
O2 0.0422(8) 0.0569(9) 0.0820(10) 0.0018(7) 0.0016(7) 0.0071(8)
O8 0.0746(13) 0.0542(11) 0.0362(9) 0.000 -0.0022(10) 0.000
C1 0.0580(11) 0.0423(10) 0.0434(9) -0.0048(9) -0.0061(9) -0.0032(8)
C2 0.0420(9) 0.0387(9) 0.0420(9) -0.0002(7) 0.0056(8) 0.0006(8)
C3 0.0330(11) 0.0392(13) 0.0425(13) 0.000 0.0001(10) 0.000
C6 0.0403(9) 0.0602(11) 0.0524(11) -0.0044(8) -0.0128(8) 0.0003(10)
C8 0.0507(17) 0.0601(18) 0.0374(14) 0.000 0.0003(13) 0.000
C9 0.0494(10) 0.0372(9) 0.0487(10) 0.0021(9) 0.0002(8) -0.0051(9)
C10 0.0650(13) 0.0516(12) 0.0775(15) -0.0036(11) -0.0095(12) 0.0119(11)

loop_
_atom_type_symbol
_atom_type_description
_atom_type_scat_dispersion_real
_atom_type_scat_dispersion_imag
_atom_type_scat_source
C C 0.0015 0.0009 'International Tables Vol C Tables 4.2.6.8 and 6.1.1.4'
H H 0.0000 0.0000 'International Tables Vol C Tables 4.2.6.8 and 6.1.1.4'
O O 0.0056 0.0036 'International Tables Vol C Tables 4.2.6.8 and 6.1.1.4'

loop_
_geom_angle_atom_site_label_1
_geom_angle_atom_site_label_2
_geom_angle_atom_site_label_3
_geom_angle_site_symmetry_1
_geom_angle_site_symmetry_3
_geom_angle
C9 O1 C2 . . 116.98(13)
C1 O8 C1 8_575 . 102.51(19)
O8 C1 C6 . . 102.74(16)
O8 C1 C2 . . 104.80(15)
C6 C1 C2 . . 113.07(14)
O8 C1 H1 . . 111.9
C6 C1 H1 . . 111.9
C2 C1 H1 . . 111.9
O1 C2 C1 . . 106.53(14)
O1 C2 C3 . . 112.28(14)
C1 C2 C3 . . 113.59(15)
O1 C2 H2 . . 108.1
C1 C2 H2 . . 108.1
C3 C2 H2 . . 108.1
C8 C3 C2 . . 114.47(13)
C8 C3 C2 . 8_575 114.47(13)
C2 C3 C2 . 8_575 108.50(19)
C8 C3 H3 . . 106.2
C2 C3 H3 . . 106.2
C2 C3 H3 8_575 . 106.2
C6 C6 C1 8_575 . 107.70(10)
C6 C6 H6 8_575 . 126.1
C1 C6 H6 . . 126.1
C3 C8 H8 . . 109.7(13)
C3 C8 H81 . . 115(2)
H8 C8 H81 . . 108.8(18)
O2 C9 O1 . . 122.91(17)
O2 C9 C10 . . 125.48(18)
O1 C9 C10 . . 111.60(16)
C9 C10 H10A . . 109.5
C9 C10 H10B . . 109.5
H10A C10 H10B . . 109.5
C9 C10 H10C . . 109.5
H10A C10 H10C . . 109.5
H10B C10 H10C . . 109.5

loop_
_geom_bond_atom_site_label_1
_geom_bond_atom_site_label_2
_geom_bond_site_symmetry_2
_geom_bond_distance
O1 C9 . 1.344(2)
O1 C2 . 1.444(2)
O2 C9 . 1.202(2)
O8 C1 . 1.432(2)
C1 C6 . 1.507(2)
C1 C2 . 1.525(2)
C1 H1 . 0.9800
C2 C3 . 1.547(2)
C2 H2 . 0.9800
C3 C8 . 1.525(4)
C3 C2 8_575 1.547(2)
C3 H3 . 0.9800
C6 C6 8_575 1.318(4)
C6 H6 . 0.9300
C8 H8 . 0.97(2)
C8 H81 . 0.92(4)
C9 C10 . 1.481(3)
C10 H10A . 0.9600
C10 H10B . 0.9600
C10 H10C . 0.9600

loop_
_geom_hbond_atom_site_label_D
_geom_hbond_atom_site_label_H
_geom_hbond_atom_site_label_A
_geom_hbond_site_symmetry_A
_geom_hbond_distance_DH
_geom_hbond_distance_HA
_geom_hbond_distance_DA
_geom_hbond_angle_DHA
C6 H6 O2 1_455 0.93 2.55 3.482(2) 178

loop_
_geom_torsion_atom_site_label_1
_geom_torsion_atom_site_label_2
_geom_torsion_atom_site_label_3
_geom_torsion_atom_site_label_4
_geom_torsion_site_symmetry_1
_geom_torsion_site_symmetry_4
_geom_torsion
C1 O8 C1 C6 8_575 . 38.7(2)
C1 O8 C1 C2 8_575 . -79.64(19)
C9 O1 C2 C1 . . 154.76(15)
C9 O1 C2 C3 . . -80.30(19)
O8 C1 C2 O1 . . -175.93(13)
C6 C1 C2 O1 . . 72.93(19)
O8 C1 C2 C3 . . 59.93(19)
C6 C1 C2 C3 . . -51.2(2)
O1 C2 C3 C8 . . -30.9(2)
C1 C2 C3 C8 . . 90.0(2)
O1 C2 C3 C2 . 8_575 -160.12(11)
C1 C2 C3 C2 . 8_575 -39.2(2)
O8 C1 C6 C6 . 8_575 -24.28(13)
C2 C1 C6 C6 . 8_575 88.12(14)
C2 O1 C9 O2 . . 1.2(3)
C2 O1 C9 C10 . . -178.85(15)
